data_4032183
loop_
_publ_author_name
'Ravi, Manjula'
'Allu, Srinivasarao'
'Swamy, K. C. Kumara'

_publ_section_title
;
 Rhodium(III)-Catalyzed ortho-Alkylation of Phenoxy Substrates with Diazo
 Compounds via C-H Activation: A Case of Decarboxylative
 Pyrimidine/Pyridine Migratory Cyclization Rather than Removal of
 Pyrimidine/Pyridine Directing Group.
;
_journal_issue 5
_journal_name_full 'The Journal of organic chemistry'
_journal_page_first 2355
_journal_page_last 2363
_journal_paper_doi 10.1021/acs.joc.6b02693
_journal_volume 82
_journal_year 2017
_chemical_formula_sum 'C21 H20 N2 O5'
_chemical_formula_weight 380.39
_space_group_crystal_system monoclinic
_space_group_IT_number 15
_space_group_name_Hall '-C 2yc'
_space_group_name_H-M_alt 'C 1 2/c 1'
_symmetry_space_group_name_Hall '-C 2yc'
_symmetry_space_group_name_H-M 'C 1 2/c 1'
_atom_sites_solution_hydrogens geom
_audit_creation_method SHELXL-2014/7
_cell_angle_alpha 90
_cell_angle_beta 108.248(5)
_cell_angle_gamma 90
_cell_formula_units_Z 8
_cell_length_a 16.953(2)
_cell_length_b 10.6145(14)
_cell_length_c 22.394(3)
_cell_measurement_reflns_used 9882
_cell_measurement_temperature 298(2)
_cell_measurement_theta_max 27.53
_cell_measurement_theta_min 2.30
_cell_volume 3827.1(9)
_computing_cell_refinement 'Bruker SAINT'
_computing_data_collection 'Bruker APEX2'
_computing_data_reduction 'Bruker SAINT'
_computing_molecular_graphics 'Bruker SHELXTL'
_computing_publication_material 'Bruker SHELXTL'
_computing_structure_refinement 'SHELXL-2014/7 (Sheldrick, 2014)'
_computing_structure_solution 'SHELXS-97 (Sheldrick 2008)'
_diffrn_ambient_temperature 298(2)
_diffrn_measured_fraction_theta_full 0.992
_diffrn_measured_fraction_theta_max 0.993
_diffrn_measurement_device_type 'Bruker APEX-II CCD'
_diffrn_measurement_method '\f and \w scans'
_diffrn_radiation_type MoK\a
_diffrn_radiation_wavelength 0.71073
_diffrn_reflns_av_R_equivalents 0.0377
_diffrn_reflns_av_unetI/netI 0.0176
_diffrn_reflns_Laue_measured_fraction_full 0.992
_diffrn_reflns_Laue_measured_fraction_max 0.993
_diffrn_reflns_limit_h_max 22
_diffrn_reflns_limit_h_min -22
_diffrn_reflns_limit_k_max 13
_diffrn_reflns_limit_k_min -13
_diffrn_reflns_limit_l_max 29
_diffrn_reflns_limit_l_min -29
_diffrn_reflns_number 44530
_diffrn_reflns_point_group_measured_fraction_full 0.992
_diffrn_reflns_point_group_measured_fraction_max 0.993
_diffrn_reflns_theta_full 25.242
_diffrn_reflns_theta_max 27.649
_diffrn_reflns_theta_min 2.298
_exptl_absorpt_coefficient_mu 0.095
_exptl_absorpt_correction_T_max 0.9896
_exptl_absorpt_correction_T_min 0.9814
_exptl_absorpt_correction_type empirical
_exptl_absorpt_process_details 'SADABS, Sheldrick (1996)'
_exptl_crystal_colour colorless
_exptl_crystal_density_diffrn 1.320
_exptl_crystal_density_method 'not measured'
_exptl_crystal_description blocks
_exptl_crystal_F_000 1600
_exptl_crystal_size_max 0.24
_exptl_crystal_size_mid 0.18
_exptl_crystal_size_min 0.12
_refine_diff_density_max 0.319
_refine_diff_density_min -0.337
_refine_diff_density_rms 0.085
_refine_ls_extinction_method none
_refine_ls_goodness_of_fit_ref 1.077
_refine_ls_hydrogen_treatment constr
_refine_ls_matrix_type full
_refine_ls_number_parameters 255
_refine_ls_number_reflns 4431
_refine_ls_number_restraints 0
_refine_ls_restrained_S_all 1.077
_refine_ls_R_factor_all 0.0666
_refine_ls_R_factor_gt 0.0582
_refine_ls_shift/su_max 0.001
_refine_ls_shift/su_mean 0.000
_refine_ls_structure_factor_coef Fsqd
_refine_ls_weighting_details 'w=1/[\s^2^(Fo^2^)+(0.0981P)^2^+2.4586P] where P=(Fo^2^+2Fc^2^)/3'
_refine_ls_weighting_scheme calc
_refine_ls_wR_factor_gt 0.1727
_refine_ls_wR_factor_ref 0.1802
_reflns_Friedel_coverage 0.000
_reflns_number_gt 3794
_reflns_number_total 4431
_reflns_threshold_expression 'I > 2\s(I)'
_cod_data_source_file jo6b02693_si_002.cif
_cod_data_source_block compd3m
_cod_depositor_comments
;
The following automatic conversions were performed:

'_space_group_crystal_system' value 'Monoclinic' changed to
'monoclinic' according to
/usr/data/users/saulius/crontab/automatic-downloads/rss-feeds/ACS/lib/dictionaries/cif_core.dic
dictionary named 'cif_core.dic' version 2.4.2 from 2011-04-26.

Automatic conversion script
Id: cif_fix_values 4268 2015-11-12 08:31:59Z antanas 

 Adding full bibliography for 4032183--4032185.cif.
;
_cod_original_cell_volume 3827.2(8)
_cod_database_code 4032183
_shelx_shelxl_version_number 2014/7
_shelx_space_group_comment
;
The symmetry employed for this shelxl refinement is uniquely defined
by the following loop, which should always be used as a source of
symmetry information in preference to the above space-group names.
They are only intended as comments.
;

loop_
_space_group_symop_operation_xyz
'x, y, z'
'-x, y, -z+1/2'
'x+1/2, y+1/2, z'
'-x+1/2, y+1/2, -z+1/2'
'-x, -y, -z'
'x, -y, z-1/2'
'-x+1/2, -y+1/2, -z'
'x+1/2, -y+1/2, z-1/2'

loop_
_atom_site_label
_atom_site_type_symbol
_atom_site_fract_x
_atom_site_fract_y
_atom_site_fract_z
_atom_site_U_iso_or_equiv
_atom_site_adp_type
_atom_site_occupancy
_atom_site_site_symmetry_order
_atom_site_calc_flag
_atom_site_refinement_flags_posn
_atom_site_refinement_flags_adp
O1 O 0.78130(6) 0.30575(11) 0.68165(5) 0.0396(3) Uani 1 1 d . .
O3 O 0.79078(8) 0.73143(12) 0.65264(6) 0.0485(3) Uani 1 1 d . .
O5 O 0.80824(9) 0.53225(16) 0.53834(6) 0.0598(4) Uani 1 1 d . .
O4 O 0.67973(10) 0.60452(19) 0.50610(7) 0.0766(5) Uani 1 1 d . .
N1 N 0.80252(9) 0.24346(17) 0.58954(8) 0.0519(4) Uani 1 1 d . .
C1 C 0.69787(8) 0.32677(15) 0.64754(7) 0.0345(3) Uani 1 1 d . .
O2 O 0.66383(10) 0.68880(18) 0.65526(11) 0.0894(6) Uani 1 1 d . .
C6 C 0.64030(10) 0.23582(15) 0.65442(7) 0.0376(3) Uani 1 1 d . .
C2 C 0.67453(9) 0.43605(15) 0.61485(7) 0.0366(3) Uani 1 1 d . .
N2 N 0.91169(9) 0.26484(16) 0.68622(9) 0.0553(4) Uani 1 1 d . .
C11 C 0.83371(9) 0.26860(14) 0.64982(8) 0.0378(3) Uani 1 1 d . .
C15 C 0.73788(9) 0.53507(15) 0.61299(7) 0.0372(3) Uani 1 1 d . .
H15 H 0.7941 0.5027 0.6374 0.045 Uiso 1 1 calc R U
C7 C 0.66438(12) 0.12582(17) 0.69120(8) 0.0477(4) Uani 1 1 d . .
H7 H 0.7216 0.1083 0.7108 0.057 Uiso 1 1 calc R U
C19 C 0.73755(10) 0.56156(16) 0.54618(8) 0.0425(4) Uani 1 1 d . .
C5 C 0.55474(10) 0.25981(18) 0.62452(8) 0.0442(4) Uani 1 1 d . .
C16 C 0.72401(10) 0.65980(17) 0.64241(8) 0.0444(4) Uani 1 1 d . .
C3 C 0.58865(10) 0.45478(18) 0.58303(9) 0.0469(4) Uani 1 1 d . .
H3 H 0.5712 0.5279 0.5579 0.056 Uiso 1 1 calc R U
C17 C 0.78990(14) 0.85195(18) 0.68344(9) 0.0536(5) Uani 1 1 d . .
H17A H 0.7737 0.8398 0.7219 0.064 Uiso 1 1 calc R U
H17B H 0.7493 0.9095 0.6549 0.064 Uiso 1 1 calc R U
C4 C 0.53106(10) 0.3700(2) 0.58790(9) 0.0510(4) Uani 1 1 d . .
H4 H 0.4740 0.3849 0.5664 0.061 Uiso 1 1 calc R U
C10 C 0.49622(12) 0.1728(2) 0.63386(11) 0.0586(5) Uani 1 1 d . .
H10 H 0.4386 0.1874 0.6144 0.070 Uiso 1 1 calc R U
C8 C 0.60555(15) 0.0444(2) 0.69863(10) 0.0612(5) Uani 1 1 d . .
H8 H 0.6223 -0.0293 0.7234 0.073 Uiso 1 1 calc R U
C9 C 0.52135(15) 0.0688(2) 0.67014(12) 0.0659(6) Uani 1 1 d . .
H9 H 0.4811 0.0122 0.6762 0.079 Uiso 1 1 calc R U
C12 C 0.96573(12) 0.2331(2) 0.65646(14) 0.0708(7) Uani 1 1 d . .
H12 H 1.0230 0.2276 0.6800 0.085 Uiso 1 1 calc R U
C14 C 0.85914(15) 0.2136(2) 0.56125(13) 0.0695(6) Uani 1 1 d . .
H14 H 0.8408 0.1958 0.5175 0.083 Uiso 1 1 calc R U
C13 C 0.94202(15) 0.2079(2) 0.59322(15) 0.0781(8) Uani 1 1 d . .
H13 H 0.9815 0.1875 0.5726 0.094 Uiso 1 1 calc R U
C20 C 0.81304(17) 0.5524(3) 0.47471(11) 0.0773(7) Uani 1 1 d . .
H20A H 0.7748 0.4939 0.4450 0.093 Uiso 1 1 calc R U
H20B H 0.7959 0.6397 0.4610 0.093 Uiso 1 1 calc R U
C18 C 0.8740(2) 0.9060(3) 0.69984(18) 0.0977(10) Uani 1 1 d . .
H18A H 0.9139 0.8474 0.7272 0.147 Uiso 1 1 calc R U
H18B H 0.8754 0.9862 0.7218 0.147 Uiso 1 1 calc R U
H18C H 0.8887 0.9203 0.6614 0.147 Uiso 1 1 calc R U
C21 C 0.8938(2) 0.5320(6) 0.47434(14) 0.145(2) Uani 1 1 d . .
H21A H 0.9305 0.5963 0.5001 0.218 Uiso 1 1 calc R U
H21B H 0.8956 0.5371 0.4311 0.218 Uiso 1 1 calc R U
H21C H 0.9122 0.4484 0.4916 0.218 Uiso 1 1 calc R U

loop_
_atom_site_aniso_label
_atom_site_aniso_U_11
_atom_site_aniso_U_22
_atom_site_aniso_U_33
_atom_site_aniso_U_23
_atom_site_aniso_U_13
_atom_site_aniso_U_12
O1 0.0282(5) 0.0522(7) 0.0354(5) 0.0014(5) 0.0056(4) 0.0056(4)
O3 0.0519(7) 0.0419(6) 0.0558(7) -0.0056(5) 0.0226(6) -0.0020(5)
O5 0.0541(8) 0.0835(10) 0.0496(7) 0.0068(7) 0.0275(6) 0.0081(7)
O4 0.0589(9) 0.1123(14) 0.0535(8) 0.0285(9) 0.0102(7) 0.0131(9)
N1 0.0396(7) 0.0626(10) 0.0545(9) -0.0174(7) 0.0159(7) 0.0028(7)
C1 0.0258(7) 0.0450(8) 0.0325(7) -0.0034(6) 0.0088(5) 0.0035(6)
O2 0.0535(9) 0.0898(12) 0.1368(17) -0.0523(12) 0.0473(10) -0.0059(8)
C6 0.0367(7) 0.0413(8) 0.0369(7) -0.0056(6) 0.0148(6) 0.0003(6)
C2 0.0282(7) 0.0442(8) 0.0380(7) -0.0001(6) 0.0111(6) 0.0020(6)
N2 0.0284(7) 0.0584(9) 0.0722(10) 0.0033(8) 0.0056(7) 0.0044(6)
C11 0.0283(7) 0.0324(7) 0.0512(9) -0.0006(6) 0.0104(6) 0.0027(5)
C15 0.0305(7) 0.0416(8) 0.0397(7) 0.0016(6) 0.0112(6) 0.0034(6)
C7 0.0543(10) 0.0446(9) 0.0457(9) -0.0021(7) 0.0176(8) 0.0006(8)
C19 0.0418(8) 0.0416(8) 0.0450(8) 0.0005(7) 0.0150(7) -0.0014(7)
C5 0.0334(8) 0.0521(10) 0.0499(9) -0.0101(7) 0.0171(7) -0.0045(7)
C16 0.0402(8) 0.0481(9) 0.0450(8) -0.0028(7) 0.0135(7) 0.0047(7)
C3 0.0315(8) 0.0523(10) 0.0546(9) 0.0069(8) 0.0101(7) 0.0090(7)
C17 0.0722(13) 0.0435(9) 0.0457(9) -0.0040(7) 0.0193(9) 0.0033(9)
C4 0.0254(7) 0.0640(11) 0.0607(10) -0.0006(9) 0.0091(7) 0.0034(7)
C10 0.0419(9) 0.0643(12) 0.0749(13) -0.0143(10) 0.0258(9) -0.0139(9)
C8 0.0784(14) 0.0486(10) 0.0624(12) -0.0002(9) 0.0305(11) -0.0093(10)
C9 0.0670(13) 0.0600(12) 0.0824(15) -0.0108(11) 0.0400(12) -0.0222(10)
C12 0.0309(9) 0.0675(13) 0.114(2) 0.0014(13) 0.0227(11) 0.0097(9)
C14 0.0628(13) 0.0738(14) 0.0813(15) -0.0262(12) 0.0364(11) 0.0050(11)
C13 0.0562(13) 0.0713(15) 0.123(2) -0.0195(14) 0.0510(14) 0.0103(11)
C20 0.0818(16) 0.107(2) 0.0552(12) 0.0088(12) 0.0385(12) 0.0007(14)
C18 0.094(2) 0.0661(16) 0.142(3) -0.0357(17) 0.049(2) -0.0279(15)
C21 0.085(2) 0.302(7) 0.0643(16) 0.005(3) 0.0453(16) 0.024(3)

loop_
_atom_type_symbol
_atom_type_description
_atom_type_scat_dispersion_real
_atom_type_scat_dispersion_imag
_atom_type_scat_source
C C 0.0033 0.0016 'International Tables Vol C Tables 4.2.6.8 and 6.1.1.4'
H H 0.0000 0.0000 'International Tables Vol C Tables 4.2.6.8 and 6.1.1.4'
N N 0.0061 0.0033 'International Tables Vol C Tables 4.2.6.8 and 6.1.1.4'
O O 0.0106 0.0060 'International Tables Vol C Tables 4.2.6.8 and 6.1.1.4'

loop_
_geom_angle_atom_site_label_1
_geom_angle_atom_site_label_2
_geom_angle_atom_site_label_3
_geom_angle
C11 O1 C1 118.35(11)
C16 O3 C17 116.88(14)
C19 O5 C20 115.41(17)
C11 N1 C14 114.55(17)
C2 C1 O1 120.20(14)
C2 C1 C6 123.03(14)
O1 C1 C6 116.46(14)
C7 C6 C1 122.94(15)
C7 C6 C5 119.32(16)
C1 C6 C5 117.70(15)
C1 C2 C3 117.93(15)
C1 C2 C15 121.14(13)
C3 C2 C15 120.93(15)
C11 N2 C12 114.28(19)
N1 C11 N2 129.20(16)
N1 C11 O1 118.59(13)
N2 C11 O1 112.21(15)
C2 C15 C19 111.82(13)
C2 C15 C16 112.54(13)
C19 C15 C16 108.07(13)
C2 C15 H15 108.1
C19 C15 H15 108.1
C16 C15 H15 108.1
C8 C7 C6 120.27(19)
C8 C7 H7 119.9
C6 C7 H7 119.9
O4 C19 O5 124.32(17)
O4 C19 C15 124.05(16)
O5 C19 C15 111.63(14)
C4 C5 C6 119.06(15)
C4 C5 C10 122.70(17)
C6 C5 C10 118.23(18)
O2 C16 O3 124.35(17)
O2 C16 C15 126.16(17)
O3 C16 C15 109.48(13)
C4 C3 C2 121.13(16)
C4 C3 H3 119.4
C2 C3 H3 119.4
O3 C17 C18 107.93(18)
O3 C17 H17A 110.1
C18 C17 H17A 110.1
O3 C17 H17B 110.1
C18 C17 H17B 110.1
H17A C17 H17B 108.4
C3 C4 C5 121.00(15)
C3 C4 H4 119.5
C5 C4 H4 119.5
C9 C10 C5 120.99(19)
C9 C10 H10 119.5
C5 C10 H10 119.5
C7 C8 C9 120.5(2)
C7 C8 H8 119.7
C9 C8 H8 119.7
C10 C9 C8 120.65(19)
C10 C9 H9 119.7
C8 C9 H9 119.7
N2 C12 C13 122.7(2)
N2 C12 H12 118.7
C13 C12 H12 118.7
N1 C14 C13 122.3(2)
N1 C14 H14 118.9
C13 C14 H14 118.9
C14 C13 C12 117.0(2)
C14 C13 H13 121.5
C12 C13 H13 121.5
C21 C20 O5 109.7(2)
C21 C20 H20A 109.7
O5 C20 H20A 109.7
C21 C20 H20B 109.7
O5 C20 H20B 109.7
H20A C20 H20B 108.2
C17 C18 H18A 109.5
C17 C18 H18B 109.5
H18A C18 H18B 109.5
C17 C18 H18C 109.5
H18A C18 H18C 109.5
H18B C18 H18C 109.5
C20 C21 H21A 109.5
C20 C21 H21B 109.5
H21A C21 H21B 109.5
C20 C21 H21C 109.5
H21A C21 H21C 109.5
H21B C21 H21C 109.5

loop_
_geom_bond_atom_site_label_1
_geom_bond_atom_site_label_2
_geom_bond_distance
O1 C11 1.3600(19)
O1 C1 1.3989(17)
O3 C16 1.323(2)
O3 C17 1.456(2)
O5 C19 1.302(2)
O5 C20 1.468(2)
O4 C19 1.193(2)
N1 C11 1.314(2)
N1 C14 1.343(2)
C1 C2 1.363(2)
C1 C6 1.415(2)
O2 C16 1.184(2)
C6 C7 1.413(2)
C6 C5 1.417(2)
C2 C3 1.420(2)
C2 C15 1.513(2)
N2 C11 1.319(2)
N2 C12 1.334(3)
C15 C19 1.521(2)
C15 C16 1.530(2)
C15 H15 1.0000
C7 C8 1.369(3)
C7 H7 0.9500
C5 C4 1.412(3)
C5 C10 1.418(3)
C3 C4 1.357(3)
C3 H3 0.9500
C17 C18 1.473(4)
C17 H17A 0.9900
C17 H17B 0.9900
C4 H4 0.9500
C10 C9 1.357(3)
C10 H10 0.9500
C8 C9 1.393(3)
C8 H8 0.9500
C9 H9 0.9500
C12 C13 1.372(4)
C12 H12 0.9500
C14 C13 1.364(4)
C14 H14 0.9500
C13 H13 0.9500
C20 C21 1.388(4)
C20 H20A 0.9900
C20 H20B 0.9900
C18 H18A 0.9800
C18 H18B 0.9800
C18 H18C 0.9800
C21 H21A 0.9800
C21 H21B 0.9800
C21 H21C 0.9800
